data_1505920
loop_
_publ_author_name
'Ting, Amal'
'Lou, Sha'
'Schaus, Scott E.'

_publ_section_title
;
 Highly diastereoselective asymmetric Mannich reactions of 1,3-dicarbonyls
 with acyl imines.
;
_journal_issue 10
_journal_name_full 'Organic letters'
_journal_page_first 2003
_journal_page_last 2006
_journal_paper_doi 10.1021/ol060304b
_journal_volume 8
_journal_year 2006
_chemical_formula_moiety 'C15 H20 F N O5'
_chemical_formula_sum 'C15 H20 F N O5'
_chemical_formula_weight 313.32
_chemical_name_systematic
; 
 ? 
;
_space_group_IT_number 19
_symmetry_cell_setting orthorhombic
_symmetry_space_group_name_Hall 'P 2ac 2ab'
_symmetry_space_group_name_H-M 'P 21 21 21'
_atom_sites_solution_hydrogens difmap
_atom_sites_solution_primary direct
_atom_sites_solution_secondary difmap
_audit_creation_method SHELXL-97
_cell_angle_alpha 90.00
_cell_angle_beta 90.00
_cell_angle_gamma 90.00
_cell_formula_units_Z 4
_cell_length_a 9.754(2)
_cell_length_b 12.086(2)
_cell_length_c 13.614(3)
_cell_measurement_reflns_used 5016
_cell_measurement_temperature 173(2)
_cell_measurement_theta_max 30.54
_cell_measurement_theta_min 2.27
_cell_volume 1604.9(6)
_computing_cell_refinement 'Bruker SAINT+'
_computing_data_collection 'Bruker APEX2'
_computing_data_reduction 'Bruker SAINT+'
_computing_molecular_graphics 'Bruker SHELXTL'
_computing_publication_material 'Bruker SHELXTL'
_computing_structure_refinement 'SHELXL-97 (Sheldrick, 1997)'
_computing_structure_solution 'SHELXS-97 (Sheldrick, 1990)'
_diffrn_ambient_temperature 173(2)
_diffrn_measured_fraction_theta_full 0.996
_diffrn_measured_fraction_theta_max 0.996
_diffrn_measurement_device_type 'Bruker X8 APEX II diffractometer'
_diffrn_measurement_method 'phi and omega scans'
_diffrn_radiation_monochromator graphite
_diffrn_radiation_source 'fine-focus sealed tube'
_diffrn_radiation_type MoK\a
_diffrn_radiation_wavelength 0.71073
_diffrn_reflns_av_R_equivalents 0.0367
_diffrn_reflns_av_sigmaI/netI 0.0251
_diffrn_reflns_limit_h_max 13
_diffrn_reflns_limit_h_min -13
_diffrn_reflns_limit_k_max 16
_diffrn_reflns_limit_k_min -17
_diffrn_reflns_limit_l_max 19
_diffrn_reflns_limit_l_min -19
_diffrn_reflns_number 27484
_diffrn_reflns_theta_full 30.53
_diffrn_reflns_theta_max 30.53
_diffrn_reflns_theta_min 2.25
_exptl_absorpt_coefficient_mu 0.104
_exptl_absorpt_correction_T_max 0.9948
_exptl_absorpt_correction_T_min 0.9595
_exptl_absorpt_correction_type multi-scan
_exptl_absorpt_process_details SADABS
_exptl_crystal_colour colourless
_exptl_crystal_density_diffrn 1.297
_exptl_crystal_density_meas 0
_exptl_crystal_density_method 'not measured'
_exptl_crystal_description block
_exptl_crystal_F_000 664
_exptl_crystal_size_max 0.40
_exptl_crystal_size_mid 0.10
_exptl_crystal_size_min 0.05
_refine_diff_density_max 0.244
_refine_diff_density_min -0.188
_refine_diff_density_rms 0.040
_refine_ls_abs_structure_details 'Flack H D (1983), Acta Cryst. A39, 876-881'
_refine_ls_abs_structure_Flack 0.0(6)
_refine_ls_extinction_method none
_refine_ls_goodness_of_fit_ref 1.016
_refine_ls_hydrogen_treatment isotropic
_refine_ls_matrix_type full
_refine_ls_number_parameters 280
_refine_ls_number_reflns 4884
_refine_ls_number_restraints 0
_refine_ls_restrained_S_all 1.016
_refine_ls_R_factor_all 0.0435
_refine_ls_R_factor_gt 0.0357
_refine_ls_shift/su_max 0.068
_refine_ls_shift/su_mean 0.006
_refine_ls_structure_factor_coef Fsqd
_refine_ls_weighting_details 'calc w=1/[\s^2^(Fo^2^)+(0.0667P)^2^+0.0337P] where P=(Fo^2^+2Fc^2^)/3'
_refine_ls_weighting_scheme calc
_refine_ls_wR_factor_gt 0.0935
_refine_ls_wR_factor_ref 0.0981
_reflns_number_gt 4259
_reflns_number_total 4884
_reflns_threshold_expression >2sigma(I)
_cod_data_source_file ol060304bsi20060204_063216.cif
_cod_data_source_block schaus11
_cod_depositor_comments
;
The following automatic conversions were performed:

'_symmetry_cell_setting' value 'Orthorhombic' changed to
'orthorhombic' according to
/home/saulius/struct/CIF-dictionaries/cif_core.dic dictionary named
'cif_core.dic' version 2.4.1 from 2010-06-29.

Automatic conversion script
Id: cif_fix_values 1715 2011-07-08 13:25:40Z adriana 
;
_cod_original_cell_volume 1605.0(6)
_cod_original_sg_symbol_H-M P2(1)2(1)2(1)
_cod_database_code 1505920

loop_
_symmetry_equiv_pos_as_xyz
'x, y, z'
'-x+1/2, -y, z+1/2'
'-x, y+1/2, -z+1/2'
'x+1/2, -y+1/2, -z'

loop_
_atom_site_label
_atom_site_type_symbol
_atom_site_fract_x
_atom_site_fract_y
_atom_site_fract_z
_atom_site_U_iso_or_equiv
_atom_site_adp_type
_atom_site_occupancy
_atom_site_symmetry_multiplicity
_atom_site_calc_flag
F1 F 0.29739(10) -0.10324(8) 0.09867(8) 0.0557(3) Uani 1 1 d
O1 O 0.83045(9) -0.01932(9) -0.22457(8) 0.0418(2) Uani 1 1 d
O2 O 0.62051(13) 0.27534(8) -0.29066(8) 0.0477(3) Uani 1 1 d
O3 O 0.81173(10) 0.23246(8) -0.20533(7) 0.0376(2) Uani 1 1 d
O4 O 0.76856(8) 0.27167(8) 0.03994(7) 0.03197(19) Uani 1 1 d
O5 O 0.55770(8) 0.35319(8) 0.04851(8) 0.0383(2) Uani 1 1 d
N1 N 0.58224(9) 0.20561(8) -0.04627(7) 0.02521(19) Uani 1 1 d
H1N H 0.4995(17) 0.2105(12) -0.0515(11) 0.030(4) Uiso 1 1 d
C1 C 0.64886(10) 0.10487(9) -0.08380(8) 0.0240(2) Uani 1 1 d
H1 H 0.7488(13) 0.1185(11) -0.0686(10) 0.020(3) Uiso 1 1 d
C2 C 0.62950(11) 0.10169(9) -0.19791(8) 0.0254(2) Uani 1 1 d
C3 C 0.71350(11) 0.00486(10) -0.24604(8) 0.0277(2) Uani 1 1 d
C4 C 0.62358(14) -0.05331(11) -0.32097(10) 0.0353(3) Uani 1 1 d
H4B H 0.677(2) -0.0828(17) -0.3758(14) 0.057(5) Uiso 1 1 d
H4A H 0.5906(19) -0.1271(15) -0.2861(14) 0.048(5) Uiso 1 1 d
C5 C 0.50179(14) 0.02530(12) -0.33743(9) 0.0371(3) Uani 1 1 d
H5B H 0.5276(18) 0.0796(14) -0.3878(13) 0.040(4) Uiso 1 1 d
H5A H 0.4169(19) -0.0165(14) -0.3568(13) 0.040(4) Uiso 1 1 d
C6 C 0.48193(12) 0.08044(11) -0.23583(9) 0.0320(3) Uani 1 1 d
H6B H 0.4316(16) 0.1458(13) -0.2329(12) 0.035(4) Uiso 1 1 d
H6A H 0.437(2) 0.0340(15) -0.1925(15) 0.045(4) Uiso 1 1 d
C7 C 0.68407(13) 0.21280(10) -0.23808(9) 0.0315(2) Uani 1 1 d
C8 C 0.8676(2) 0.34062(13) -0.22844(13) 0.0492(4) Uani 1 1 d
H8C H 0.815(2) 0.3974(17) -0.1993(16) 0.061(6) Uiso 1 1 d
H8B H 0.953(2) 0.3375(17) -0.2090(17) 0.062(6) Uiso 1 1 d
H8A H 0.863(2) 0.3527(16) -0.3013(17) 0.060(5) Uiso 1 1 d
C9 C 0.59780(11) 0.00049(9) -0.03185(8) 0.0258(2) Uani 1 1 d
C10 C 0.68382(14) -0.09226(12) -0.02303(10) 0.0373(3) Uani 1 1 d
H10 H 0.7743(19) -0.0887(14) -0.0479(13) 0.040(4) Uiso 1 1 d
C11 C 0.63799(17) -0.18824(12) 0.02412(12) 0.0453(3) Uani 1 1 d
H11 H 0.700(2) -0.245(2) 0.0286(16) 0.075(6) Uiso 1 1 d
C12 C 0.50686(17) -0.19374(12) 0.06437(11) 0.0432(3) Uani 1 1 d
H12 H 0.476(2) -0.2529(18) 0.0954(14) 0.062(6) Uiso 1 1 d
C13 C 0.42513(13) -0.10085(12) 0.05674(10) 0.0365(3) Uani 1 1 d
C14 C 0.46637(12) -0.00413(10) 0.00966(9) 0.0298(2) Uani 1 1 d
H14 H 0.405(2) 0.0626(15) 0.0088(13) 0.043(4) Uiso 1 1 d
C15 C 0.64745(11) 0.27584(9) 0.01637(8) 0.0240(2) Uani 1 1 d
C16 C 0.61250(17) 0.43300(17) 0.11690(17) 0.0607(6) Uani 1 1 d
H16C H 0.645(2) 0.3829(18) 0.1729(18) 0.067(7) Uiso 1 1 d
H16B H 0.683(3) 0.479(2) 0.088(2) 0.085(7) Uiso 1 1 d
H16A H 0.540(2) 0.4636(19) 0.1488(15) 0.063(6) Uiso 1 1 d

loop_
_atom_site_aniso_label
_atom_site_aniso_U_11
_atom_site_aniso_U_22
_atom_site_aniso_U_33
_atom_site_aniso_U_23
_atom_site_aniso_U_13
_atom_site_aniso_U_12
F1 0.0410(5) 0.0501(5) 0.0762(6) 0.0062(5) 0.0203(4) -0.0062(4)
O1 0.0234(4) 0.0471(5) 0.0549(6) -0.0168(5) -0.0006(4) 0.0074(4)
O2 0.0584(7) 0.0362(5) 0.0484(5) 0.0042(4) -0.0041(5) 0.0099(5)
O3 0.0369(5) 0.0362(4) 0.0398(4) 0.0017(4) 0.0029(4) -0.0100(4)
O4 0.0190(3) 0.0349(4) 0.0421(4) -0.0109(4) -0.0017(3) -0.0011(3)
O5 0.0221(4) 0.0362(5) 0.0565(5) -0.0247(4) 0.0012(4) 0.0020(3)
N1 0.0167(4) 0.0262(4) 0.0327(4) -0.0073(4) -0.0022(3) 0.0033(3)
C1 0.0183(4) 0.0252(5) 0.0285(5) -0.0061(4) -0.0012(4) 0.0029(4)
C2 0.0200(4) 0.0280(5) 0.0282(4) -0.0055(4) -0.0002(4) 0.0024(4)
C3 0.0232(5) 0.0285(5) 0.0315(5) -0.0051(4) 0.0048(4) 0.0001(4)
C4 0.0347(6) 0.0347(6) 0.0365(6) -0.0117(5) 0.0000(5) -0.0032(5)
C5 0.0322(6) 0.0484(7) 0.0308(5) -0.0076(5) -0.0058(5) -0.0018(5)
C6 0.0214(5) 0.0436(7) 0.0311(5) -0.0060(5) -0.0023(4) 0.0038(5)
C7 0.0349(6) 0.0298(5) 0.0300(5) -0.0057(4) 0.0036(4) 0.0027(5)
C8 0.0629(10) 0.0351(7) 0.0498(8) -0.0062(6) 0.0140(8) -0.0174(7)
C9 0.0238(5) 0.0260(5) 0.0277(5) -0.0056(4) -0.0025(4) 0.0016(4)
C10 0.0316(6) 0.0351(6) 0.0451(7) 0.0005(5) 0.0004(5) 0.0087(5)
C11 0.0481(8) 0.0310(6) 0.0568(8) 0.0058(6) 0.0006(7) 0.0117(6)
C12 0.0494(8) 0.0319(6) 0.0481(7) 0.0072(6) 0.0006(6) -0.0025(6)
C13 0.0324(6) 0.0367(6) 0.0404(6) -0.0016(5) 0.0034(5) -0.0051(5)
C14 0.0256(5) 0.0286(5) 0.0354(5) -0.0032(4) 0.0008(4) 0.0007(4)
C15 0.0199(4) 0.0234(5) 0.0286(5) -0.0034(4) 0.0035(4) -0.0002(4)
C16 0.0303(7) 0.0633(11) 0.0886(13) -0.0552(11) 0.0062(8) -0.0046(7)

loop_
_atom_type_symbol
_atom_type_description
_atom_type_scat_dispersion_real
_atom_type_scat_dispersion_imag
_atom_type_scat_source
C C 0.0033 0.0016 'International Tables Vol C Tables 4.2.6.8 and 6.1.1.4'
H H 0.0000 0.0000 'International Tables Vol C Tables 4.2.6.8 and 6.1.1.4'
N N 0.0061 0.0033 'International Tables Vol C Tables 4.2.6.8 and 6.1.1.4'
O O 0.0106 0.0060 'International Tables Vol C Tables 4.2.6.8 and 6.1.1.4'
F F 0.0171 0.0103 'International Tables Vol C Tables 4.2.6.8 and 6.1.1.4'

loop_
_geom_angle_atom_site_label_1
_geom_angle_atom_site_label_2
_geom_angle_atom_site_label_3
_geom_angle
C7 O3 C8 115.82(12)
C15 O5 C16 115.50(10)
C15 N1 C1 121.82(9)
N1 C1 C9 112.22(8)
N1 C1 C2 108.15(9)
C9 C1 C2 113.53(9)
C7 C2 C6 110.25(10)
C7 C2 C1 106.76(9)
C6 C2 C1 116.51(9)
C7 C2 C3 108.67(9)
C6 C2 C3 102.82(9)
C1 C2 C3 111.66(9)
O1 C3 C4 126.42(11)
O1 C3 C2 124.68(10)
C4 C3 C2 108.89(9)
C3 C4 C5 104.97(10)
C4 C5 C6 103.45(10)
C2 C6 C5 104.63(10)
O2 C7 O3 124.05(12)
O2 C7 C2 125.11(12)
O3 C7 C2 110.83(10)
C14 C9 C10 118.67(11)
C14 C9 C1 121.12(10)
C10 C9 C1 120.20(10)
C11 C10 C9 120.65(12)
C12 C11 C10 120.88(13)
C13 C12 C11 117.50(13)
F1 C13 C12 118.44(13)
F1 C13 C14 118.16(12)
C12 C13 C14 123.40(12)
C13 C14 C9 118.88(11)
O4 C15 O5 124.57(10)
O4 C15 N1 126.09(10)
O5 C15 N1 109.33(9)

loop_
_geom_bond_atom_site_label_1
_geom_bond_atom_site_label_2
_geom_bond_distance
F1 C13 1.3709(15)
O1 C3 1.2134(15)
O2 C7 1.2117(16)
O3 C7 1.3438(17)
O3 C8 1.4508(17)
O4 C15 1.2252(14)
O5 C15 1.3534(13)
O5 C16 1.4434(16)
N1 C15 1.3610(14)
N1 C1 1.4716(14)
C1 C9 1.5297(16)
C1 C2 1.5655(15)
C2 C7 1.5445(17)
C2 C6 1.5507(16)
C2 C3 1.5718(15)
C3 C4 1.5179(17)
C4 C5 1.5376(19)
C5 C6 1.5476(17)
C9 C14 1.4021(16)
C9 C10 1.4053(17)
C10 C11 1.399(2)
C11 C12 1.393(2)
C12 C13 1.381(2)
C13 C14 1.3925(18)

loop_
_cod_related_entry_id
_cod_related_entry_database
_cod_related_entry_code
1 ChemSpider 21199851
